data_7707672
loop_
_publ_author_name
'Kumari, Maya'
'Bera, Sudip Kumar'
'Lahiri, Goutam Kumar'

_publ_section_title
;
 Noninnocence of the deprotonated
 1,2-bis((1<i>H</i>-pyrrol-2-yl)methylene)hydrazine bridge in diruthenium
 frameworks - a function of co-ligands.
;
_journal_issue 28
_journal_name_full 'Dalton transactions (Cambridge, England : 2003)'
_journal_page_first 9891
_journal_page_last 9903
_journal_paper_doi 10.1039/d1dt01488a
_journal_volume 50
_journal_year 2021
_chemical_formula_moiety 'C50 H40 N12 Ru2, 2(Cl O4), C H2 Cl2'
_chemical_formula_sum 'C51 H42 Cl4 N12 O8 Ru2'
_chemical_formula_weight 1294.90
_space_group_crystal_system triclinic
_space_group_IT_number 2
_space_group_name_Hall '-P 1'
_space_group_name_H-M_alt 'P -1'
_atom_sites_solution_hydrogens geom
_audit_creation_date 2019-11-29
_audit_creation_method
;
Olex2 1.2
(compiled 2018.05.29 svn.r3508 for OlexSys, GUI svn.r5506)
;
_audit_update_record
;
2021-04-26 deposited with the CCDC.	2021-06-14 downloaded from the CCDC.
;
_cell_angle_alpha 82.406(2)
_cell_angle_beta 87.564(2)
_cell_angle_gamma 73.395(2)
_cell_formula_units_Z 2
_cell_length_a 13.8250(3)
_cell_length_b 14.1090(3)
_cell_length_c 14.5097(3)
_cell_measurement_reflns_used 39045
_cell_measurement_temperature 150(2)
_cell_measurement_theta_max 31.2510
_cell_measurement_theta_min 2.0020
_cell_volume 2688.37(10)
_computing_cell_refinement 'CrysAlisPro 1.171.39.46 (Rigaku OD, 2018)'
_computing_data_collection 'CrysAlisPro 1.171.39.46 (Rigaku OD, 2018)'
_computing_data_reduction 'CrysAlisPro 1.171.39.46 (Rigaku OD, 2018)'
_computing_molecular_graphics 'Olex2 (Dolomanov et al., 2009)'
_computing_publication_material 'Olex2 (Dolomanov et al., 2009)'
_computing_structure_refinement 'ShelXL (Sheldrick, 2015)'
_computing_structure_solution 'SHELXT 2014/4 (Sheldrick, 2014)'
_diffrn_ambient_temperature 150(2)
_diffrn_detector 'CCD plate'
_diffrn_measured_fraction_theta_full 0.999
_diffrn_measured_fraction_theta_max 0.999
_diffrn_measurement_details
;
List of Runs (angles in degrees, time in seconds):

  # Type    Start    End  Width  t~exp~   \w     \q     \k     \f   Frames
#--------------------------------------------------------------------------
  1  \w   -110.00  25.00   1.00    8.00    --  -20.00   0.00 -36.00  135
  2  \w   -110.00  19.00   1.00    8.00    --  -20.00 -72.00 -36.00  129
  3  \w    -71.00  19.00   1.00    8.00    --  -20.00 -72.00 108.00   90
  4  \w    -39.00  19.00   1.00    8.00    --  -20.00 -72.00-180.00   58
  5  \w    -39.00  -9.00   1.00    8.00    --  -20.00 -72.00  36.00   30
  6  \w    -30.00   0.00   1.00    8.00    --  -20.00  72.00-108.00   30
  7  \w   -110.00  53.00   1.00    8.00    --  -20.00   0.00-180.00  163
  8  \w    -59.00  31.00   1.00    8.00    --  -20.00  72.00-180.00   90
  9  \w    -62.00  19.00   1.00    8.00    --  -20.00 -72.00-108.00   81
 10  \w    -44.00  -8.00   1.00    8.00    --  -20.00  72.00  36.00   36
 11  \w    -58.00  -4.00   1.00    8.00    --  -20.00  72.00 108.00   54
 12  \w    -79.00  44.00   1.00    8.00    --  -20.00   0.00-108.00  123
;
_diffrn_measurement_device 'abstract diffractometer'
_diffrn_measurement_device_type 'dtrek-CrysAlisPro-abstract goniometer imported rigaku-d*trek images'
_diffrn_measurement_method '\w scans'
_diffrn_orient_matrix_type 'CrysAlisPro convention (1999,Acta A55,543-557)'
_diffrn_orient_matrix_UB_11 -0.0470863000
_diffrn_orient_matrix_UB_12 0.0321902000
_diffrn_orient_matrix_UB_13 0.0120788000
_diffrn_orient_matrix_UB_21 0.0091052000
_diffrn_orient_matrix_UB_22 -0.0191081000
_diffrn_orient_matrix_UB_23 0.0475368000
_diffrn_orient_matrix_UB_31 0.0237995000
_diffrn_orient_matrix_UB_32 0.0373459000
_diffrn_orient_matrix_UB_33 0.0051582000
_diffrn_radiation_monochromator graphite
_diffrn_radiation_probe x-ray
_diffrn_radiation_type MoK\a
_diffrn_radiation_wavelength 0.71073
_diffrn_reflns_av_R_equivalents 0.0567
_diffrn_reflns_av_unetI/netI 0.0325
_diffrn_reflns_Laue_measured_fraction_full 0.999
_diffrn_reflns_Laue_measured_fraction_max 0.999
_diffrn_reflns_limit_h_max 16
_diffrn_reflns_limit_h_min -16
_diffrn_reflns_limit_k_max 16
_diffrn_reflns_limit_k_min -16
_diffrn_reflns_limit_l_max 17
_diffrn_reflns_limit_l_min -17
_diffrn_reflns_number 52304
_diffrn_reflns_point_group_measured_fraction_full 0.999
_diffrn_reflns_point_group_measured_fraction_max 0.999
_diffrn_reflns_theta_full 24.999
_diffrn_reflns_theta_max 24.999
_diffrn_reflns_theta_min 2.095
_diffrn_source 'fine-focus sealed X-ray tube'
_diffrn_source_type 'Enhance (Mo) X-ray Source'
_exptl_absorpt_coefficient_mu 0.826
_exptl_absorpt_correction_T_max 1.00000
_exptl_absorpt_correction_T_min 0.87143
_exptl_absorpt_correction_type multi-scan
_exptl_absorpt_process_details
;
CrysAlisPro 1.171.39.46 (Rigaku Oxford Diffraction, 2018)
Empirical absorption correction using spherical harmonics,
 implemented in SCALE3 ABSPACK scaling algorithm.
;
_exptl_crystal_colour 'metallic dark brown'
_exptl_crystal_colour_lustre metallic
_exptl_crystal_colour_modifier dark
_exptl_crystal_colour_primary brown
_exptl_crystal_density_diffrn 1.600
_exptl_crystal_description block
_exptl_crystal_F_000 1304
_exptl_crystal_size_max 0.152
_exptl_crystal_size_mid 0.092
_exptl_crystal_size_min 0.056
_refine_diff_density_max 0.658
_refine_diff_density_min -0.864
_refine_diff_density_rms 0.159
_refine_ls_extinction_method none
_refine_ls_goodness_of_fit_ref 1.065
_refine_ls_hydrogen_treatment constr
_refine_ls_matrix_type full
_refine_ls_number_parameters 785
_refine_ls_number_reflns 9481
_refine_ls_number_restraints 30
_refine_ls_restrained_S_all 1.069
_refine_ls_R_factor_all 0.0396
_refine_ls_R_factor_gt 0.0331
_refine_ls_shift/su_max 0.003
_refine_ls_shift/su_mean 0.000
_refine_ls_structure_factor_coef Fsqd
_refine_ls_weighting_details 'w=1/[\s^2^(Fo^2^)+(0.0349P)^2^+3.2672P] where P=(Fo^2^+2Fc^2^)/3'
_refine_ls_weighting_scheme calc
_refine_ls_wR_factor_gt 0.0757
_refine_ls_wR_factor_ref 0.0803
_reflns_Friedel_coverage 0.000
_reflns_number_gt 8504
_reflns_number_total 9481
_reflns_threshold_expression 'I > 2\s(I)'
_cod_data_source_file d1dt01488a2.cif
_cod_data_source_block 2
_cod_depositor_comments 'Adding full bibliography for 7707670--7707674.cif.'
_cod_database_code 7707672
_shelx_shelxl_version_number 2017/1
_shelx_space_group_comment
;
The symmetry employed for this shelxl refinement is uniquely defined
by the following loop, which should always be used as a source of
symmetry information in preference to the above space-group names.
They are only intended as comments.
;
_shelx_estimated_absorpt_t_max 0.955
_shelx_estimated_absorpt_t_min 0.885
_reflns_odcompleteness_completeness 91.65
_reflns_odcompleteness_iscentric 1
_reflns_odcompleteness_theta 31.07
_olex2_refinement_description
;
1. Fixed Uiso
 At 1.2 times of:
  All C(H) groups, All C(H,H) groups
2. Uiso/Uaniso restraints and constraints
Uanis(O8A) \\sim Ueq: with sigma of 0.01 and sigma for terminal atoms of 0.002
Uanis(O3A) \\sim Ueq: with sigma of 0.01 and sigma for terminal atoms of 0.002
Uanis(O2A) \\sim Ueq: with sigma of 0.01 and sigma for terminal atoms of 0.002
Uanis(O9A) \\sim Ueq, Uanis(O9B) \\sim Ueq: with sigma of 0.01 and sigma for
terminal atoms of 0.002
3. Others
 Sof(Cl2)=Sof(Cl1B)=Sof(O2B)=Sof(O3B)=Sof(O4B)=Sof(O5B)=Sof(O6B)=Sof(O7B)=
 Sof(O8B)=Sof(O9B)=1-FVAR(1)
 Sof(O9A)=Sof(O7A)=Sof(O8A)=Sof(O2A)=Sof(Cl0A)=Sof(O4A)=Sof(O6A)=Sof(Cl1)=
 Sof(O3A)=Sof(O5A)=FVAR(1)
4.a Secondary CH2 refined with riding coordinates:
 C51(H51A,H51B)
4.b Aromatic/amide H refined with riding coordinates:
 C41(H41), C42(H42), C31(H31), C12(H12), C14(H14), C50(H50), C32(H32), C6(H6),
 C40(H40), C9(H9), C43(H43), C8(H8), C11(H11), C5(H5), C13(H13), C49(H49),
 C10(H10), C34(H34), C17(H17), C33(H33), C20(H20), C19(H19), C44(H44), C18(H18),
  C21(H21), C3(H3), C39(H39), C47(H47), C1(H1), C48(H48), C30(H30), C37(H37),
 C38(H38), C2(H2), C22(H22), C23(H23), C29(H29), C24(H24), C28(H28), C27(H27)
;
_olex2_submission_special_instructions 'No special instructions were received'
_oxdiff_exptl_absorpt_empirical_details
;
Empirical correction (ABSPACK) includes:
- Absorption correction using spherical harmonics
- Frame scaling
- Detector area scaling
;
_oxdiff_exptl_absorpt_empirical_full_max 1.783
_oxdiff_exptl_absorpt_empirical_full_min 0.628

loop_
_space_group_symop_operation_xyz
'x, y, z'
'-x, -y, -z'

loop_
_atom_site_label
_atom_site_type_symbol
_atom_site_fract_x
_atom_site_fract_y
_atom_site_fract_z
_atom_site_U_iso_or_equiv
_atom_site_adp_type
_atom_site_occupancy
_atom_site_site_symmetry_order
_atom_site_calc_flag
_atom_site_refinement_flags_posn
_atom_site_refinement_flags_adp
_atom_site_refinement_flags_occupancy
_atom_site_disorder_assembly
_atom_site_disorder_group
Ru2 Ru 0.19578(2) 0.76387(2) 0.07500(2) 0.01823(7) Uani 1 1 d . . . . .
Ru1 Ru 0.47487(2) 0.74655(2) 0.30508(2) 0.01870(7) Uani 1 1 d . . . . .
Cl2 Cl -0.0358(5) 0.7391(6) 0.6111(5) 0.040(2) Uani 0.569(15) 1 d . . P A 2
Cl1B Cl 0.6150(3) 0.6754(3) -0.1050(3) 0.0187(9) Uani 0.569(15) 1 d . . P A 2
N11 N 0.25758(17) 0.67207(17) -0.02423(16) 0.0211(5) Uani 1 1 d . . . . .
N5 N 0.42425(17) 0.89922(17) 0.27678(16) 0.0209(5) Uani 1 1 d . . . . .
N3 N 0.33502(16) 0.76873(17) 0.12702(15) 0.0189(5) Uani 1 1 d . . . . .
N1 N 0.50720(17) 0.59479(17) 0.33661(16) 0.0218(5) Uani 1 1 d . . . . .
N12 N 0.06933(17) 0.76662(17) 0.00415(16) 0.0220(5) Uani 1 1 d . . . . .
N10 N 0.12039(16) 0.85085(17) 0.17315(16) 0.0215(5) Uani 1 1 d . . . . .
N7 N 0.61680(17) 0.72236(18) 0.24678(17) 0.0243(5) Uani 1 1 d . . . . .
N6 N 0.33934(17) 0.77627(17) 0.37457(16) 0.0203(5) Uani 1 1 d . . . . .
N4 N 0.22645(17) 0.88013(17) -0.01121(16) 0.0221(5) Uani 1 1 d . . . . .
N9 N 0.15802(16) 0.65885(17) 0.17312(17) 0.0221(5) Uani 1 1 d . . . . .
N8 N 0.55703(18) 0.76103(18) 0.41408(17) 0.0252(5) Uani 1 1 d . . . . .
N2 N 0.39643(16) 0.70817(17) 0.19992(15) 0.0193(5) Uani 1 1 d . . . . .
C15 C 0.3339(2) 0.9432(2) 0.3152(2) 0.0230(6) Uani 1 1 d . . . . .
C41 C 0.3568(2) 0.6317(2) -0.0397(2) 0.0242(6) Uani 1 1 d . . . . .
H41 H 0.404250 0.644839 -0.001300 0.029 Uiso 1 1 calc R . . . .
C42 C 0.3921(2) 0.5724(2) -0.1085(2) 0.0302(7) Uani 1 1 d . . . . .
H42 H 0.462655 0.545174 -0.117018 0.036 Uiso 1 1 calc R . . . .
C31 C 0.1780(2) 0.5602(2) 0.1674(2) 0.0268(7) Uani 1 1 d . . . . .
H31 H 0.214227 0.534292 0.114889 0.032 Uiso 1 1 calc R . . . .
C7 C 0.3121(2) 0.9030(2) 0.0105(2) 0.0226(6) Uani 1 1 d . . . . .
C45 C 0.1911(2) 0.6543(2) -0.0813(2) 0.0242(6) Uani 1 1 d . . . . .
C12 C 0.4314(2) 1.0601(2) 0.2059(2) 0.0320(7) Uani 1 1 d . . . . .
H12 H 0.467032 1.099307 0.168110 0.038 Uiso 1 1 calc R . . . .
C4 C 0.4541(2) 0.5510(2) 0.2844(2) 0.0223(6) Uani 1 1 d . . . . .
C14 C 0.2893(2) 1.0453(2) 0.2985(2) 0.0297(7) Uani 1 1 d . . . . .
H14 H 0.225538 1.074222 0.325403 0.036 Uiso 1 1 calc R . . . .
C50 C -0.0257(2) 0.8191(2) 0.0210(2) 0.0273(7) Uani 1 1 d . . . . .
H50 H -0.037360 0.860400 0.069402 0.033 Uiso 1 1 calc R . . . .
C32 C 0.1480(3) 0.4958(2) 0.2345(2) 0.0369(8) Uani 1 1 d . . . . .
H32 H 0.163295 0.426986 0.227999 0.044 Uiso 1 1 calc R . . . .
C6 C 0.3687(2) 0.8408(2) 0.0852(2) 0.0217(6) Uani 1 1 d . . . . .
H6 H 0.429373 0.851066 0.104492 0.026 Uiso 1 1 calc R . . . .
C16 C 0.2884(2) 0.8744(2) 0.3745(2) 0.0221(6) Uani 1 1 d . . . . .
C40 C 0.1034(2) 0.9502(2) 0.1685(2) 0.0274(7) Uani 1 1 d . . . . .
H40 H 0.134582 0.983209 0.119900 0.033 Uiso 1 1 calc R . . . .
C46 C 0.0852(2) 0.7073(2) -0.0652(2) 0.0251(6) Uani 1 1 d . . . . .
C9 C 0.2420(2) 1.0118(2) -0.1108(2) 0.0346(8) Uani 1 1 d . . . . .
H9 H 0.228441 1.064606 -0.160662 0.042 Uiso 1 1 calc R . . . .
C43 C 0.3247(2) 0.5524(2) -0.1651(2) 0.0342(7) Uani 1 1 d . . . . .
H43 H 0.347901 0.510934 -0.212681 0.041 Uiso 1 1 calc R . . . .
C8 C 0.3237(2) 0.9849(2) -0.0500(2) 0.0305(7) Uani 1 1 d . . . . .
H8 H 0.376369 1.015864 -0.049797 0.037 Uiso 1 1 calc R . . . .
C11 C 0.4721(2) 0.9586(2) 0.2246(2) 0.0277(7) Uani 1 1 d . . . . .
H11 H 0.536707 0.929034 0.199739 0.033 Uiso 1 1 calc R . . . .
C5 C 0.3955(2) 0.6149(2) 0.21212(19) 0.0205(6) Uani 1 1 d . . . . .
H5 H 0.356370 0.591062 0.173289 0.025 Uiso 1 1 calc R . . . .
C13 C 0.3379(2) 1.1043(2) 0.2429(2) 0.0331(7) Uani 1 1 d . . . . .
H13 H 0.307867 1.174151 0.230078 0.040 Uiso 1 1 calc R . . . .
C49 C -0.1074(2) 0.8159(2) -0.0287(2) 0.0313(7) Uani 1 1 d . . . . .
H49 H -0.173650 0.854243 -0.014758 0.038 Uiso 1 1 calc R . . . .
C10 C 0.1841(2) 0.9461(2) -0.0843(2) 0.0292(7) Uani 1 1 d . . . . .
H10 H 0.123384 0.947683 -0.113674 0.035 Uiso 1 1 calc R . . . .
C34 C 0.0725(2) 0.6332(2) 0.3175(2) 0.0312(7) Uani 1 1 d . . . . .
H34 H 0.036289 0.659841 0.369774 0.037 Uiso 1 1 calc R . . . .
C36 C 0.0780(2) 0.8039(2) 0.2454(2) 0.0243(6) Uani 1 1 d . . . . .
C17 C 0.2028(2) 0.9044(2) 0.4286(2) 0.0283(7) Uani 1 1 d . . . . .
H17 H 0.169422 0.973264 0.428979 0.034 Uiso 1 1 calc R . . . .
C33 C 0.0954(3) 0.5322(3) 0.3112(2) 0.0383(8) Uani 1 1 d . . . . .
H33 H 0.075308 0.488653 0.358917 0.046 Uiso 1 1 calc R . . . .
C20 C 0.3010(2) 0.7080(2) 0.4248(2) 0.0239(6) Uani 1 1 d . . . . .
H20 H 0.334252 0.639259 0.422890 0.029 Uiso 1 1 calc R . . . .
C35 C 0.1027(2) 0.6950(2) 0.2474(2) 0.0252(6) Uani 1 1 d . . . . .
C19 C 0.2157(2) 0.7340(2) 0.4787(2) 0.0296(7) Uani 1 1 d . . . . .
H19 H 0.190678 0.683931 0.513450 0.036 Uiso 1 1 calc R . . . .
C44 C 0.2231(2) 0.5939(2) -0.1513(2) 0.0335(7) Uani 1 1 d . . . . .
H44 H 0.175162 0.581378 -0.189508 0.040 Uiso 1 1 calc R . . . .
C18 C 0.1665(2) 0.8337(2) 0.4819(2) 0.0326(7) Uani 1 1 d . . . . .
H18 H 0.108581 0.853127 0.520184 0.039 Uiso 1 1 calc R . . . .
C21 C 0.6426(2) 0.7052(2) 0.1594(2) 0.0300(7) Uani 1 1 d . . . . .
H21 H 0.590572 0.708945 0.117228 0.036 Uiso 1 1 calc R . . . .
C3 C 0.4758(2) 0.4490(2) 0.3159(2) 0.0292(7) Uani 1 1 d . . . . .
H3 H 0.448846 0.401906 0.293050 0.035 Uiso 1 1 calc R . . . .
C39 C 0.0431(2) 1.0061(2) 0.2309(2) 0.0324(7) Uani 1 1 d . . . . .
H39 H 0.033730 1.075949 0.225812 0.039 Uiso 1 1 calc R . . . .
C25 C 0.6922(2) 0.7165(3) 0.3070(2) 0.0335(7) Uani 1 1 d . . . . .
C47 C 0.0060(2) 0.7018(2) -0.1179(2) 0.0326(7) Uani 1 1 d . . . . .
H47 H 0.018465 0.660937 -0.166662 0.039 Uiso 1 1 calc R . . . .
C1 C 0.5618(2) 0.5213(2) 0.3986(2) 0.0295(7) Uani 1 1 d . . . . .
H1 H 0.605665 0.529747 0.443503 0.035 Uiso 1 1 calc R . . . .
C48 C -0.0912(2) 0.7564(3) -0.0989(2) 0.0358(8) Uani 1 1 d . . . . .
H48 H -0.146350 0.752761 -0.133889 0.043 Uiso 1 1 calc R . . . .
C30 C 0.5194(2) 0.7864(2) 0.4971(2) 0.0313(7) Uani 1 1 d . . . . .
H30 H 0.448284 0.805494 0.505671 0.038 Uiso 1 1 calc R . . . .
C37 C 0.0142(2) 0.8571(2) 0.3092(2) 0.0309(7) Uani 1 1 d . . . . .
H37 H -0.016473 0.823490 0.357786 0.037 Uiso 1 1 calc R . . . .
C26 C 0.6586(2) 0.7376(3) 0.4008(2) 0.0355(8) Uani 1 1 d . . . . .
C38 C -0.0039(2) 0.9593(3) 0.3012(2) 0.0379(8) Uani 1 1 d . . . . .
H38 H -0.048119 0.997026 0.343572 0.045 Uiso 1 1 calc R . . . .
C2 C 0.5444(3) 0.4310(2) 0.3870(2) 0.0350(8) Uani 1 1 d . . . . .
H2 H 0.574372 0.368175 0.421908 0.042 Uiso 1 1 calc R . . . .
C22 C 0.7414(2) 0.6824(3) 0.1271(3) 0.0415(8) Uani 1 1 d . . . . .
H22 H 0.756255 0.671027 0.064251 0.050 Uiso 1 1 calc R . . . .
C23 C 0.8175(3) 0.6765(3) 0.1877(3) 0.0502(10) Uani 1 1 d . . . . .
H23 H 0.885900 0.661057 0.167618 0.060 Uiso 1 1 calc R . . . .
C29 C 0.5798(3) 0.7857(3) 0.5701(3) 0.0454(9) Uani 1 1 d . . . . .
H29 H 0.550874 0.804235 0.627892 0.054 Uiso 1 1 calc R . . . .
C24 C 0.7923(3) 0.6933(3) 0.2779(3) 0.0502(10) Uani 1 1 d . . . . .
H24 H 0.843862 0.689074 0.320741 0.060 Uiso 1 1 calc R . . . .
C28 C 0.6827(3) 0.7577(4) 0.5581(3) 0.0599(12) Uani 1 1 d . . . . .
H28 H 0.726056 0.754370 0.608274 0.072 Uiso 1 1 calc R . . . .
C27 C 0.7222(3) 0.7346(3) 0.4730(3) 0.0556(11) Uani 1 1 d . . . . .
H27 H 0.793171 0.716554 0.463551 0.067 Uiso 1 1 calc R . . . .
Cl3 Cl 0.34298(10) 0.94523(12) -0.34503(10) 0.0859(4) Uani 1 1 d . . . . .
O2B O -0.1166(9) 0.7305(9) 0.6784(9) 0.033(2) Uani 0.569(15) 1 d . . P A 2
O3B O 0.5735(10) 0.7096(11) -0.1891(10) 0.082(5) Uani 0.569(15) 1 d . . P A 2
O4B O 0.7202(15) 0.6750(17) -0.1069(12) 0.064(5) Uani 0.569(15) 1 d . . P A 2
O5B O 0.5529(4) 0.7353(7) -0.0431(6) 0.0357(19) Uani 0.569(15) 1 d . . P A 2
O6B O 0.6144(12) 0.5723(10) -0.0825(11) 0.042(2) Uani 0.569(15) 1 d . . P A 2
O7B O -0.0341(17) 0.6873(13) 0.5374(15) 0.059(4) Uani 0.569(15) 1 d . . P A 2
O8B O 0.0626(4) 0.6841(8) 0.6512(5) 0.047(2) Uani 0.569(15) 1 d . . P A 2
O9B O -0.0688(5) 0.8469(4) 0.5737(6) 0.055(2) Uani 0.569(15) 1 d . U P A 2
C51 C 0.3350(3) 0.8404(4) -0.2652(3) 0.0690(13) Uani 1 1 d . . . . .
H51A H 0.395025 0.783388 -0.272525 0.083 Uiso 1 1 calc R . . . .
H51B H 0.334252 0.856622 -0.200826 0.083 Uiso 1 1 calc R . . . .
Cl4 Cl 0.22541(10) 0.80749(9) -0.28496(8) 0.0687(3) Uani 1 1 d . . . . .
O9A O -0.0416(6) 0.8438(5) 0.6161(7) 0.042(2) Uani 0.431(15) 1 d . U P A 1
O7A O -0.0440(19) 0.7207(17) 0.5215(18) 0.049(5) Uani 0.431(15) 1 d . . P A 1
O8A O 0.0543(8) 0.7260(8) 0.6542(7) 0.044(3) Uani 0.431(15) 1 d . U P A 1
O2A O -0.1068(13) 0.7075(11) 0.6746(13) 0.031(3) Uani 0.431(15) 1 d . U P A 1
Cl0A Cl -0.0379(6) 0.7442(6) 0.6155(6) 0.0174(17) Uani 0.431(15) 1 d . . P A 1
O4A O 0.7151(16) 0.6854(18) -0.0986(11) 0.037(4) Uani 0.431(15) 1 d . . P A 1
O6A O 0.613(2) 0.5868(18) -0.0541(18) 0.084(7) Uani 0.431(15) 1 d . . P A 1
Cl1 Cl 0.6173(7) 0.6805(7) -0.0983(7) 0.060(3) Uani 0.431(15) 1 d . . P A 1
O3A O 0.5775(7) 0.7068(10) -0.1994(10) 0.026(3) Uani 0.431(15) 1 d . U P A 1
O5A O 0.5633(16) 0.7574(16) -0.0407(12) 0.136(9) Uani 0.431(15) 1 d . . P A 1

loop_
_atom_site_aniso_label
_atom_site_aniso_U_11
_atom_site_aniso_U_22
_atom_site_aniso_U_33
_atom_site_aniso_U_23
_atom_site_aniso_U_13
_atom_site_aniso_U_12
Ru2 0.01438(12) 0.02034(12) 0.01887(13) -0.00298(9) -0.00245(9) -0.00256(9)
Ru1 0.01556(12) 0.02209(13) 0.01893(13) -0.00385(9) -0.00195(9) -0.00526(9)
Cl2 0.034(3) 0.048(4) 0.043(3) -0.008(2) 0.015(2) -0.021(2)
Cl1B 0.0129(15) 0.0224(16) 0.0210(15) -0.0012(12) 0.0027(12) -0.0063(12)
N11 0.0212(12) 0.0219(12) 0.0201(13) -0.0008(10) -0.0023(10) -0.0065(10)
N5 0.0206(12) 0.0245(13) 0.0201(13) -0.0040(10) -0.0011(10) -0.0097(10)
N3 0.0163(11) 0.0221(12) 0.0171(12) -0.0031(9) -0.0034(9) -0.0026(9)
N1 0.0190(12) 0.0245(13) 0.0198(13) -0.0025(10) -0.0026(10) -0.0029(10)
N12 0.0192(12) 0.0247(13) 0.0211(13) -0.0017(10) -0.0009(10) -0.0052(10)
N10 0.0164(11) 0.0255(13) 0.0207(13) -0.0038(10) -0.0058(10) -0.0016(10)
N7 0.0199(12) 0.0271(13) 0.0264(14) -0.0054(10) -0.0006(10) -0.0064(10)
N6 0.0198(12) 0.0237(12) 0.0179(12) -0.0026(10) -0.0036(9) -0.0064(10)
N4 0.0199(12) 0.0240(13) 0.0200(13) -0.0039(10) -0.0016(10) -0.0019(10)
N9 0.0148(11) 0.0253(13) 0.0256(13) -0.0030(10) -0.0044(10) -0.0044(9)
N8 0.0226(13) 0.0301(14) 0.0243(14) -0.0052(11) -0.0040(10) -0.0083(10)
N2 0.0171(11) 0.0227(12) 0.0168(12) -0.0023(9) -0.0047(9) -0.0030(9)
C15 0.0224(15) 0.0252(15) 0.0224(15) -0.0047(12) -0.0029(12) -0.0071(12)
C41 0.0192(14) 0.0242(15) 0.0276(16) -0.0032(12) 0.0000(12) -0.0038(12)
C42 0.0239(16) 0.0299(17) 0.0341(18) -0.0060(14) 0.0062(13) -0.0033(13)
C31 0.0254(15) 0.0266(16) 0.0284(17) -0.0052(13) 0.0000(13) -0.0064(12)
C7 0.0224(15) 0.0226(15) 0.0217(15) -0.0043(12) 0.0013(12) -0.0040(12)
C45 0.0250(15) 0.0262(15) 0.0224(15) -0.0031(12) 0.0003(12) -0.0090(12)
C12 0.0356(18) 0.0293(17) 0.0360(19) -0.0047(14) 0.0049(14) -0.0177(14)
C4 0.0202(14) 0.0235(15) 0.0229(15) -0.0056(12) -0.0014(12) -0.0042(11)
C14 0.0254(16) 0.0250(16) 0.0385(19) -0.0071(14) 0.0020(14) -0.0054(13)
C50 0.0199(15) 0.0319(17) 0.0284(17) -0.0029(13) -0.0008(12) -0.0050(12)
C32 0.0388(19) 0.0302(17) 0.044(2) -0.0018(15) 0.0003(16) -0.0140(15)
C6 0.0188(14) 0.0240(15) 0.0226(15) -0.0058(12) 0.0002(11) -0.0053(11)
C16 0.0184(14) 0.0274(15) 0.0212(15) -0.0029(12) -0.0035(11) -0.0070(12)
C40 0.0255(15) 0.0259(16) 0.0285(17) -0.0035(13) -0.0060(13) -0.0028(12)
C46 0.0223(15) 0.0287(16) 0.0250(16) 0.0008(12) -0.0036(12) -0.0099(12)
C9 0.0397(19) 0.0325(18) 0.0247(17) 0.0069(14) 0.0011(14) -0.0040(15)
C43 0.0345(18) 0.0351(18) 0.0334(18) -0.0163(14) 0.0066(14) -0.0060(14)
C8 0.0297(16) 0.0305(17) 0.0298(17) -0.0018(13) 0.0039(13) -0.0077(13)
C11 0.0272(16) 0.0299(17) 0.0295(17) -0.0075(13) 0.0056(13) -0.0126(13)
C5 0.0160(13) 0.0230(15) 0.0226(15) -0.0064(12) -0.0011(11) -0.0039(11)
C13 0.0369(18) 0.0233(16) 0.040(2) -0.0032(14) -0.0002(15) -0.0108(14)
C49 0.0181(15) 0.0397(18) 0.0331(18) -0.0014(14) -0.0024(13) -0.0044(13)
C10 0.0268(16) 0.0317(17) 0.0240(16) -0.0030(13) -0.0045(13) 0.0001(13)
C34 0.0276(16) 0.0399(19) 0.0278(17) -0.0033(14) 0.0031(13) -0.0129(14)
C36 0.0183(14) 0.0302(16) 0.0238(16) -0.0048(12) -0.0036(12) -0.0048(12)
C17 0.0230(15) 0.0291(16) 0.0313(17) -0.0079(13) 0.0006(13) -0.0033(13)
C33 0.0407(19) 0.044(2) 0.0345(19) 0.0015(15) 0.0047(15) -0.0215(16)
C20 0.0229(15) 0.0267(15) 0.0224(15) 0.0001(12) -0.0030(12) -0.0085(12)
C35 0.0186(14) 0.0312(16) 0.0270(16) -0.0042(13) -0.0050(12) -0.0079(12)
C19 0.0257(16) 0.0355(18) 0.0276(17) 0.0031(13) 0.0009(13) -0.0119(13)
C44 0.0331(18) 0.0353(18) 0.0356(19) -0.0133(15) -0.0034(14) -0.0111(14)
C18 0.0247(16) 0.0414(19) 0.0302(18) -0.0035(14) 0.0053(13) -0.0079(14)
C21 0.0256(16) 0.0354(17) 0.0286(17) -0.0068(14) 0.0008(13) -0.0071(13)
C3 0.0357(17) 0.0217(15) 0.0292(17) -0.0036(13) -0.0045(14) -0.0055(13)
C39 0.0332(17) 0.0271(16) 0.0319(18) -0.0080(14) -0.0080(14) 0.0026(13)
C25 0.0228(16) 0.047(2) 0.0331(19) -0.0108(15) -0.0015(13) -0.0116(14)
C47 0.0299(17) 0.0416(19) 0.0305(18) -0.0099(14) -0.0042(14) -0.0137(14)
C1 0.0295(16) 0.0307(17) 0.0251(17) -0.0017(13) -0.0094(13) -0.0030(13)
C48 0.0240(16) 0.047(2) 0.039(2) -0.0040(16) -0.0085(14) -0.0138(15)
C30 0.0278(16) 0.0428(19) 0.0255(17) -0.0110(14) -0.0016(13) -0.0101(14)
C37 0.0250(16) 0.0390(19) 0.0269(17) -0.0073(14) 0.0027(13) -0.0049(14)
C26 0.0214(16) 0.052(2) 0.0360(19) -0.0124(16) -0.0047(14) -0.0111(15)
C38 0.0305(18) 0.045(2) 0.0324(19) -0.0155(16) -0.0013(14) 0.0040(15)
C2 0.0428(19) 0.0240(16) 0.0322(18) 0.0032(13) -0.0103(15) -0.0014(14)
C22 0.0291(18) 0.059(2) 0.036(2) -0.0107(17) 0.0079(15) -0.0111(16)
C23 0.0216(17) 0.083(3) 0.047(2) -0.016(2) 0.0077(16) -0.0152(18)
C29 0.044(2) 0.067(3) 0.0289(19) -0.0192(18) -0.0043(16) -0.0156(19)
C24 0.0208(17) 0.086(3) 0.048(2) -0.018(2) -0.0027(16) -0.0160(18)
C28 0.039(2) 0.103(4) 0.042(2) -0.028(2) -0.0160(18) -0.017(2)
C27 0.0257(18) 0.097(3) 0.049(2) -0.031(2) -0.0076(17) -0.014(2)
Cl3 0.0720(8) 0.1130(11) 0.0810(9) -0.0284(8) 0.0153(7) -0.0345(8)
O2B 0.023(3) 0.032(5) 0.042(4) -0.002(4) 0.012(2) -0.008(3)
O3B 0.142(9) 0.060(5) 0.061(7) 0.008(4) -0.057(6) -0.055(5)
O4B 0.035(7) 0.056(6) 0.101(10) -0.008(6) 0.018(6) -0.015(5)
O5B 0.022(3) 0.051(4) 0.032(4) -0.025(3) 0.013(2) -0.001(3)
O6B 0.032(4) 0.022(3) 0.067(6) 0.012(3) -0.007(4) -0.006(2)
O7B 0.061(6) 0.076(9) 0.047(10) -0.031(7) 0.012(5) -0.020(7)
O8B 0.019(3) 0.063(5) 0.045(3) -0.003(3) -0.002(2) 0.010(3)
O9B 0.053(2) 0.050(2) 0.057(3) 0.0015(17) 0.0076(18) -0.0112(16)
C51 0.052(3) 0.085(3) 0.056(3) -0.018(2) 0.001(2) 0.006(2)
Cl4 0.0839(8) 0.0605(7) 0.0586(7) -0.0060(5) -0.0113(6) -0.0144(6)
O9A 0.044(3) 0.040(3) 0.044(3) -0.0089(17) 0.0069(18) -0.0168(17)
O7A 0.039(6) 0.091(14) 0.024(6) -0.015(8) 0.000(4) -0.024(9)
O8A 0.039(3) 0.049(3) 0.044(3) -0.0034(19) -0.0010(17) -0.014(2)
O2A 0.030(4) 0.031(4) 0.032(4) -0.001(2) 0.0034(18) -0.009(2)
Cl0A 0.013(3) 0.019(2) 0.018(3) -0.0073(19) -0.0038(19) 0.0001(19)
O4A 0.033(9) 0.063(10) 0.024(5) 0.005(5) -0.010(5) -0.033(7)
O6A 0.059(8) 0.081(13) 0.111(18) 0.056(10) -0.027(10) -0.043(9)
Cl1 0.064(5) 0.057(4) 0.062(5) 0.020(3) -0.021(3) -0.031(3)
O3A 0.026(3) 0.026(3) 0.024(3) -0.0047(18) 0.0013(18) -0.0066(18)
O5A 0.24(2) 0.083(11) 0.039(7) -0.009(7) -0.008(9) 0.036(10)

loop_
_atom_type_symbol
_atom_type_description
_atom_type_scat_dispersion_real
_atom_type_scat_dispersion_imag
_atom_type_scat_source
C C 0.0033 0.0016 'International Tables Vol C Tables 4.2.6.8 and 6.1.1.4'
H H 0.0000 0.0000 'International Tables Vol C Tables 4.2.6.8 and 6.1.1.4'
Cl Cl 0.1484 0.1585 'International Tables Vol C Tables 4.2.6.8 and 6.1.1.4'
N N 0.0061 0.0033 'International Tables Vol C Tables 4.2.6.8 and 6.1.1.4'
O O 0.0106 0.0060 'International Tables Vol C Tables 4.2.6.8 and 6.1.1.4'
Ru Ru -1.2594 0.8363 'International Tables Vol C Tables 4.2.6.8 and 6.1.1.4'

loop_
_geom_angle_atom_site_label_1
_geom_angle_atom_site_label_2
_geom_angle_atom_site_label_3
_geom_angle
_geom_angle_site_symmetry_1
_geom_angle_site_symmetry_3
_geom_angle_publ_flag
N11 Ru2 N3 96.04(9) . . ?
N11 Ru2 N4 88.47(9) . . ?
N11 Ru2 N9 98.38(9) . . ?
N12 Ru2 N11 78.66(9) . . ?
N12 Ru2 N3 170.79(9) . . ?
N12 Ru2 N10 95.97(9) . . ?
N12 Ru2 N4 94.89(9) . . ?
N12 Ru2 N9 86.62(9) . . ?
N10 Ru2 N11 173.89(9) . . ?
N10 Ru2 N3 89.66(9) . . ?
N10 Ru2 N4 94.92(9) . . ?
N10 Ru2 N9 78.26(9) . . ?
N4 Ru2 N3 77.32(9) . . ?
N4 Ru2 N9 173.15(9) . . ?
N9 Ru2 N3 101.69(9) . . ?
N5 Ru1 N7 99.75(9) . . ?
N5 Ru1 N2 98.99(9) . . ?
N1 Ru1 N5 172.96(9) . . ?
N1 Ru1 N7 87.05(9) . . ?
N1 Ru1 N2 77.78(9) . . ?
N7 Ru1 N2 100.69(9) . . ?
N6 Ru1 N5 78.64(9) . . ?
N6 Ru1 N1 94.79(9) . . ?
N6 Ru1 N7 173.84(9) . . ?
N6 Ru1 N2 85.45(9) . . ?
N8 Ru1 N5 89.64(9) . . ?
N8 Ru1 N1 93.52(9) . . ?
N8 Ru1 N7 78.77(10) . . ?
N8 Ru1 N6 95.23(9) . . ?
N8 Ru1 N2 171.30(9) . . ?
O2B Cl2 O9B 102.2(7) . . ?
O7B Cl2 O2B 112.5(12) . . ?
O7B Cl2 O8B 99.2(10) . . ?
O7B Cl2 O9B 106.5(8) . . ?
O8B Cl2 O2B 110.1(7) . . ?
O8B Cl2 O9B 126.5(9) . . ?
O3B Cl1B O4B 110.3(10) . . ?
O3B Cl1B O5B 105.6(8) . . ?
O3B Cl1B O6B 108.3(9) . . ?
O5B Cl1B O4B 115.3(9) . . ?
O5B Cl1B O6B 110.8(8) . . ?
O6B Cl1B O4B 106.3(11) . . ?
C41 N11 Ru2 126.24(19) . . ?
C41 N11 C45 117.7(2) . . ?
C45 N11 Ru2 116.01(18) . . ?
C15 N5 Ru1 115.92(18) . . ?
C11 N5 Ru1 126.3(2) . . ?
C11 N5 C15 117.8(2) . . ?
N2 N3 Ru2 130.90(16) . . ?
C6 N3 Ru2 114.30(18) . . ?
C6 N3 N2 114.8(2) . . ?
C4 N1 Ru1 114.20(17) . . ?
C1 N1 Ru1 139.1(2) . . ?
C1 N1 C4 106.5(2) . . ?
C50 N12 Ru2 126.3(2) . . ?
C50 N12 C46 118.1(2) . . ?
C46 N12 Ru2 115.63(18) . . ?
C40 N10 Ru2 125.6(2) . . ?
C40 N10 C36 117.9(3) . . ?
C36 N10 Ru2 116.34(19) . . ?
C21 N7 Ru1 126.9(2) . . ?
C21 N7 C25 117.8(3) . . ?
C25 N7 Ru1 115.1(2) . . ?
C16 N6 Ru1 116.06(18) . . ?
C20 N6 Ru1 125.57(19) . . ?
C20 N6 C16 118.2(2) . . ?
C7 N4 Ru2 114.89(18) . . ?
C10 N4 Ru2 138.3(2) . . ?
C10 N4 C7 106.8(2) . . ?
C31 N9 Ru2 126.3(2) . . ?
C31 N9 C35 117.6(2) . . ?
C35 N9 Ru2 115.97(19) . . ?
C30 N8 Ru1 125.6(2) . . ?
C30 N8 C26 118.6(3) . . ?
C26 N8 Ru1 115.7(2) . . ?
N3 N2 Ru1 130.57(16) . . ?
C5 N2 Ru1 113.65(18) . . ?
C5 N2 N3 115.2(2) . . ?
N5 C15 C14 121.8(3) . . ?
N5 C15 C16 114.7(2) . . ?
C14 C15 C16 123.5(3) . . ?
N11 C41 H41 118.6 . . ?
N11 C41 C42 122.7(3) . . ?
C42 C41 H41 118.6 . . ?
C41 C42 H42 120.2 . . ?
C41 C42 C43 119.7(3) . . ?
C43 C42 H42 120.2 . . ?
N9 C31 H31 118.6 . . ?
N9 C31 C32 122.8(3) . . ?
C32 C31 H31 118.6 . . ?
N4 C7 C6 115.6(2) . . ?
N4 C7 C8 110.2(3) . . ?
C8 C7 C6 134.2(3) . . ?
N11 C45 C46 114.5(3) . . ?
N11 C45 C44 121.7(3) . . ?
C44 C45 C46 123.8(3) . . ?
C11 C12 H12 120.4 . . ?
C11 C12 C13 119.1(3) . . ?
C13 C12 H12 120.4 . . ?
N1 C4 C5 115.6(2) . . ?
N1 C4 C3 109.6(2) . . ?
C3 C4 C5 134.7(3) . . ?
C15 C14 H14 120.2 . . ?
C13 C14 C15 119.6(3) . . ?
C13 C14 H14 120.2 . . ?
N12 C50 H50 118.5 . . ?
N12 C50 C49 123.0(3) . . ?
C49 C50 H50 118.5 . . ?
C31 C32 H32 120.3 . . ?
C31 C32 C33 119.4(3) . . ?
C33 C32 H32 120.3 . . ?
N3 C6 C7 117.8(2) . . ?
N3 C6 H6 121.1 . . ?
C7 C6 H6 121.1 . . ?
N6 C16 C15 114.3(2) . . ?
N6 C16 C17 121.5(3) . . ?
C17 C16 C15 124.2(3) . . ?
N10 C40 H40 118.5 . . ?
N10 C40 C39 123.0(3) . . ?
C39 C40 H40 118.5 . . ?
N12 C46 C45 115.1(2) . . ?
N12 C46 C47 121.4(3) . . ?
C47 C46 C45 123.5(3) . . ?
C8 C9 H9 126.6 . . ?
C8 C9 C10 106.9(3) . . ?
C10 C9 H9 126.6 . . ?
C42 C43 H43 120.7 . . ?
C44 C43 C42 118.6(3) . . ?
C44 C43 H43 120.7 . . ?
C7 C8 H8 127.1 . . ?
C9 C8 C7 105.8(3) . . ?
C9 C8 H8 127.1 . . ?
N5 C11 C12 122.9(3) . . ?
N5 C11 H11 118.6 . . ?
C12 C11 H11 118.6 . . ?
N2 C5 C4 117.9(2) . . ?
N2 C5 H5 121.0 . . ?
C4 C5 H5 121.0 . . ?
C12 C13 H13 120.6 . . ?
C14 C13 C12 118.8(3) . . ?
C14 C13 H13 120.6 . . ?
C50 C49 H49 120.6 . . ?
C48 C49 C50 118.9(3) . . ?
C48 C49 H49 120.6 . . ?
N4 C10 C9 110.4(3) . . ?
N4 C10 H10 124.8 . . ?
C9 C10 H10 124.8 . . ?
C33 C34 H34 120.2 . . ?
C35 C34 H34 120.2 . . ?
C35 C34 C33 119.5(3) . . ?
N10 C36 C35 114.6(3) . . ?
N10 C36 C37 121.5(3) . . ?
C37 C36 C35 123.8(3) . . ?
C16 C17 H17 120.2 . . ?
C18 C17 C16 119.5(3) . . ?
C18 C17 H17 120.2 . . ?
C32 C33 C34 118.8(3) . . ?
C32 C33 H33 120.6 . . ?
C34 C33 H33 120.6 . . ?
N6 C20 H20 118.8 . . ?
N6 C20 C19 122.4(3) . . ?
C19 C20 H20 118.8 . . ?
N9 C35 C34 121.8(3) . . ?
N9 C35 C36 114.5(3) . . ?
C34 C35 C36 123.7(3) . . ?
C20 C19 H19 120.3 . . ?
C20 C19 C18 119.3(3) . . ?
C18 C19 H19 120.3 . . ?
C45 C44 H44 120.2 . . ?
C43 C44 C45 119.7(3) . . ?
C43 C44 H44 120.2 . . ?
C17 C18 C19 118.9(3) . . ?
C17 C18 H18 120.5 . . ?
C19 C18 H18 120.5 . . ?
N7 C21 H21 118.3 . . ?
N7 C21 C22 123.5(3) . . ?
C22 C21 H21 118.3 . . ?
C4 C3 H3 127.0 . . ?
C2 C3 C4 106.0(3) . . ?
C2 C3 H3 127.0 . . ?
C40 C39 H39 120.4 . . ?
C40 C39 C38 119.1(3) . . ?
C38 C39 H39 120.4 . . ?
N7 C25 C26 115.0(3) . . ?
N7 C25 C24 120.7(3) . . ?
C24 C25 C26 124.3(3) . . ?
C46 C47 H47 120.3 . . ?
C48 C47 C46 119.3(3) . . ?
C48 C47 H47 120.3 . . ?
N1 C1 H1 125.0 . . ?
N1 C1 C2 110.0(3) . . ?
C2 C1 H1 125.0 . . ?
C49 C48 C47 119.3(3) . . ?
C49 C48 H48 120.4 . . ?
C47 C48 H48 120.4 . . ?
N8 C30 H30 118.7 . . ?
N8 C30 C29 122.6(3) . . ?
C29 C30 H30 118.7 . . ?
C36 C37 H37 120.4 . . ?
C38 C37 C36 119.2(3) . . ?
C38 C37 H37 120.4 . . ?
N8 C26 C25 114.8(3) . . ?
N8 C26 C27 120.5(3) . . ?
C27 C26 C25 124.7(3) . . ?
C39 C38 C37 119.2(3) . . ?
C39 C38 H38 120.4 . . ?
C37 C38 H38 120.4 . . ?
C3 C2 C1 107.8(3) . . ?
C3 C2 H2 126.1 . . ?
C1 C2 H2 126.1 . . ?
C21 C22 H22 120.6 . . ?
C23 C22 C21 118.8(3) . . ?
C23 C22 H22 120.6 . . ?
C22 C23 H23 120.7 . . ?
C24 C23 C22 118.5(3) . . ?
C24 C23 H23 120.7 . . ?
C30 C29 H29 120.5 . . ?
C30 C29 C28 118.9(3) . . ?
C28 C29 H29 120.5 . . ?
C25 C24 H24 119.7 . . ?
C23 C24 C25 120.7(3) . . ?
C23 C24 H24 119.7 . . ?
C29 C28 H28 120.4 . . ?
C27 C28 C29 119.2(3) . . ?
C27 C28 H28 120.4 . . ?
C26 C27 H27 120.0 . . ?
C28 C27 C26 120.1(3) . . ?
C28 C27 H27 120.0 . . ?
Cl3 C51 H51A 109.6 . . ?
Cl3 C51 H51B 109.6 . . ?
H51A C51 H51B 108.1 . . ?
Cl4 C51 Cl3 110.4(2) . . ?
Cl4 C51 H51A 109.6 . . ?
Cl4 C51 H51B 109.6 . . ?
O9A Cl0A O7A 111.8(10) . . ?
O9A Cl0A O2A 116.8(9) . . ?
O8A Cl0A O9A 84.0(9) . . ?
O8A Cl0A O7A 118.9(13) . . ?
O8A Cl0A O2A 113.3(10) . . ?
O2A Cl0A O7A 110.1(13) . . ?
O4A Cl1 O6A 109.4(15) . . ?
O4A Cl1 O3A 108.6(10) . . ?
O4A Cl1 O5A 103.8(15) . . ?
O6A Cl1 O3A 114.9(12) . . ?
O6A Cl1 O5A 108.8(13) . . ?
O5A Cl1 O3A 110.7(10) . . ?

loop_
_geom_bond_atom_site_label_1
_geom_bond_atom_site_label_2
_geom_bond_distance
_geom_bond_site_symmetry_2
_geom_bond_publ_flag
Ru2 N11 2.058(2) . ?
Ru2 N3 2.120(2) . ?
Ru2 N12 2.054(2) . ?
Ru2 N10 2.055(2) . ?
Ru2 N4 2.060(2) . ?
Ru2 N9 2.077(2) . ?
Ru1 N5 2.056(2) . ?
Ru1 N1 2.051(2) . ?
Ru1 N7 2.058(2) . ?
Ru1 N6 2.051(2) . ?
Ru1 N8 2.050(2) . ?
Ru1 N2 2.119(2) . ?
Cl2 O2B 1.472(14) . ?
Cl2 O7B 1.37(3) . ?
Cl2 O8B 1.461(9) . ?
Cl2 O9B 1.490(9) . ?
Cl1B O3B 1.341(15) . ?
Cl1B O4B 1.45(2) . ?
Cl1B O5B 1.406(9) . ?
Cl1B O6B 1.451(17) . ?
N11 C41 1.348(4) . ?
N11 C45 1.359(4) . ?
N5 C15 1.358(4) . ?
N5 C11 1.348(4) . ?
N3 N2 1.412(3) . ?
N3 C6 1.305(4) . ?
N1 C4 1.387(4) . ?
N1 C1 1.348(4) . ?
N12 C50 1.342(4) . ?
N12 C46 1.363(4) . ?
N10 C40 1.347(4) . ?
N10 C36 1.367(4) . ?
N7 C21 1.337(4) . ?
N7 C25 1.367(4) . ?
N6 C16 1.361(4) . ?
N6 C20 1.347(4) . ?
N4 C7 1.371(4) . ?
N4 C10 1.347(4) . ?
N9 C31 1.352(4) . ?
N9 C35 1.363(4) . ?
N8 C30 1.343(4) . ?
N8 C26 1.359(4) . ?
N2 C5 1.309(3) . ?
C15 C14 1.387(4) . ?
C15 C16 1.471(4) . ?
C41 H41 0.9500 . ?
C41 C42 1.371(4) . ?
C42 H42 0.9500 . ?
C42 C43 1.378(4) . ?
C31 H31 0.9500 . ?
C31 C32 1.375(4) . ?
C7 C6 1.410(4) . ?
C7 C8 1.400(4) . ?
C45 C46 1.465(4) . ?
C45 C44 1.389(4) . ?
C12 H12 0.9500 . ?
C12 C11 1.374(4) . ?
C12 C13 1.385(5) . ?
C4 C5 1.405(4) . ?
C4 C3 1.400(4) . ?
C14 H14 0.9500 . ?
C14 C13 1.376(4) . ?
C50 H50 0.9500 . ?
C50 C49 1.380(4) . ?
C32 H32 0.9500 . ?
C32 C33 1.378(5) . ?
C6 H6 0.9500 . ?
C16 C17 1.386(4) . ?
C40 H40 0.9500 . ?
C40 C39 1.373(4) . ?
C46 C47 1.389(4) . ?
C9 H9 0.9500 . ?
C9 C8 1.396(4) . ?
C9 C10 1.398(4) . ?
C43 H43 0.9500 . ?
C43 C44 1.376(4) . ?
C8 H8 0.9500 . ?
C11 H11 0.9500 . ?
C5 H5 0.9500 . ?
C13 H13 0.9500 . ?
C49 H49 0.9500 . ?
C49 C48 1.376(5) . ?
C10 H10 0.9500 . ?
C34 H34 0.9500 . ?
C34 C33 1.383(5) . ?
C34 C35 1.382(4) . ?
C36 C35 1.473(4) . ?
C36 C37 1.391(4) . ?
C17 H17 0.9500 . ?
C17 C18 1.375(4) . ?
C33 H33 0.9500 . ?
C20 H20 0.9500 . ?
C20 C19 1.375(4) . ?
C19 H19 0.9500 . ?
C19 C18 1.383(4) . ?
C44 H44 0.9500 . ?
C18 H18 0.9500 . ?
C21 H21 0.9500 . ?
C21 C22 1.386(4) . ?
C3 H3 0.9500 . ?
C3 C2 1.379(4) . ?
C39 H39 0.9500 . ?
C39 C38 1.381(5) . ?
C25 C26 1.459(5) . ?
C25 C24 1.388(5) . ?
C47 H47 0.9500 . ?
C47 C48 1.381(5) . ?
C1 H1 0.9500 . ?
C1 C2 1.395(4) . ?
C48 H48 0.9500 . ?
C30 H30 0.9500 . ?
C30 C29 1.373(4) . ?
C37 H37 0.9500 . ?
C37 C38 1.382(5) . ?
C26 C27 1.385(5) . ?
C38 H38 0.9500 . ?
C2 H2 0.9500 . ?
C22 H22 0.9500 . ?
C22 C23 1.378(5) . ?
C23 H23 0.9500 . ?
C23 C24 1.373(5) . ?
C29 H29 0.9500 . ?
C29 C28 1.374(5) . ?
C24 H24 0.9500 . ?
C28 H28 0.9500 . ?
C28 C27 1.369(5) . ?
C27 H27 0.9500 . ?
Cl3 C51 1.780(5) . ?
C51 H51A 0.9900 . ?
C51 H51B 0.9900 . ?
C51 Cl4 1.752(5) . ?
O9A Cl0A 1.393(11) . ?
O7A Cl0A 1.46(3) . ?
O8A Cl0A 1.358(14) . ?
O2A Cl0A 1.42(2) . ?
O4A Cl1 1.37(2) . ?
O6A Cl1 1.41(3) . ?
Cl1 O3A 1.549(18) . ?
Cl1 O5A 1.468(18) . ?
